data_1517772
loop_
_publ_author_name
'Kazuya Kubo'
'Yin-Nan Yan'
'Shin-ichiro Noro'
'Tomoyuki Akutagawa'
'Takayoshi Nakamura'

_publ_section_title
;
 Crystal structure of a supramolecular cation salt
 (adamantylammonium+)2(benzo[18]crown-6)2[Pd(dmit)2]2-(acetone)2
;
_journal_name_full
;
Inorganica Chimica Acta
;
_journal_page_first 206
_journal_page_last 209
_journal_volume 404
_journal_year 2013
_chemical_formula_sum 'C64 H96 N2 O14 Pd S10'
_chemical_formula_weight 1544.43
_space_group_IT_number 14
_symmetry_cell_setting monoclinic
_symmetry_space_group_name_Hall '-P 2yn'
_symmetry_space_group_name_H-M 'P 1 21/n 1'
_atom_sites_solution_hydrogens geom
_atom_sites_solution_primary direct
_atom_sites_solution_secondary difmap
_cell_angle_alpha 90.00
_cell_angle_beta 96.5229(8)
_cell_angle_gamma 90.00
_cell_formula_units_Z 4
_cell_length_a 22.7209(6)
_cell_length_b 11.2713(3)
_cell_length_c 28.7172(7)
_cell_measurement_temperature 173(2)
_cell_volume 7306.7(3)
_computing_molecular_graphics 'Yadokari-XG 2009 (Wakita Nemoto et al., 2009)'
_computing_publication_material 'Yadokari-XG 2009 (Wakita,Nemoto et al., 2009)'
_computing_structure_refinement 'SHELXL-97 (Sheldrick, 1997)'
_computing_structure_solution 'SHELXS-97 (Sheldrick, 1990)'
_diffrn_ambient_temperature 173(2)
_diffrn_measured_fraction_theta_full 0.996
_diffrn_measured_fraction_theta_max 0.996
_diffrn_radiation_monochromator graphite
_diffrn_radiation_source 'fine-focus sealed tube'
_diffrn_radiation_type MoK\a
_diffrn_radiation_wavelength 0.71075
_diffrn_reflns_av_R_equivalents 0.0527
_diffrn_reflns_av_sigmaI/netI 0.0443
_diffrn_reflns_limit_h_max 29
_diffrn_reflns_limit_h_min -29
_diffrn_reflns_limit_k_max 14
_diffrn_reflns_limit_k_min -14
_diffrn_reflns_limit_l_max 37
_diffrn_reflns_limit_l_min -37
_diffrn_reflns_number 69513
_diffrn_reflns_theta_full 27.48
_diffrn_reflns_theta_max 27.48
_diffrn_reflns_theta_min 3.02
_exptl_absorpt_coefficient_mu 0.601
_exptl_absorpt_correction_T_max 0.9424
_exptl_absorpt_correction_T_min 0.7952
_exptl_crystal_density_diffrn 1.404
_exptl_crystal_density_method 'not measured'
_exptl_crystal_F_000 3248
_exptl_crystal_size_max 0.40
_exptl_crystal_size_mid 0.14
_exptl_crystal_size_min 0.10
_refine_diff_density_max 1.288
_refine_diff_density_min -1.020
_refine_diff_density_rms 0.096
_refine_ls_extinction_method none
_refine_ls_goodness_of_fit_ref 1.047
_refine_ls_hydrogen_treatment mixed
_refine_ls_matrix_type full
_refine_ls_number_parameters 820
_refine_ls_number_reflns 16698
_refine_ls_number_restraints 0
_refine_ls_restrained_S_all 1.047
_refine_ls_R_factor_all 0.0763
_refine_ls_R_factor_gt 0.0525
_refine_ls_shift/su_max 0.002
_refine_ls_shift/su_mean 0.000
_refine_ls_structure_factor_coef Fsqd
_refine_ls_weighting_details 'calc w=1/[\s^2^(Fo^2^)+(0.0678P)^2^+4.8754P] where P=(Fo^2^+2Fc^2^)/3'
_refine_ls_weighting_scheme calc
_refine_ls_wR_factor_gt 0.1277
_refine_ls_wR_factor_ref 0.1414
_reflns_number_gt 11970
_reflns_number_total 16698
_reflns_threshold_expression >2sigma(I)
_cod_data_source_file ICA-2013-404-206-209.cif
_cod_data_source_block ydkr
_cod_original_sg_symbol_H-M 'P 21/n'
_cod_database_code 1517772

loop_
_symmetry_equiv_pos_as_xyz
'x, y, z'
'-x+1/2, y+1/2, -z+1/2'
'-x, -y, -z'
'x-1/2, -y-1/2, z-1/2'

loop_
_atom_site_label
_atom_site_type_symbol
_atom_site_fract_x
_atom_site_fract_y
_atom_site_fract_z
_atom_site_U_iso_or_equiv
_atom_site_adp_type
_atom_site_occupancy
_atom_site_symmetry_multiplicity
_atom_site_calc_flag
_atom_site_refinement_flags
O1 O 0.51196(10) 0.32686(17) 0.66428(7) 0.0351(5) Uani 1 1 d .
O2 O 0.44940(10) 0.38477(18) 0.74100(7) 0.0362(5) Uani 1 1 d .
O3 O 0.35253(11) 0.2487(2) 0.76069(9) 0.0476(6) Uani 1 1 d .
O4 O 0.30030(12) 0.1028(2) 0.68806(9) 0.0531(6) Uani 1 1 d .
O5 O 0.35218(13) 0.0672(2) 0.60197(11) 0.0622(8) Uani 1 1 d .
O6 O 0.46363(11) 0.17599(19) 0.60361(8) 0.0403(5) Uani 1 1 d .
O7 O 0.03732(11) 0.23795(19) 0.38631(7) 0.0385(5) Uani 1 1 d .
O8 O 0.13722(11) 0.11952(19) 0.36121(8) 0.0433(5) Uani 1 1 d .
O9 O 0.1810(3) 0.1909(3) 0.27820(16) 0.152(3) Uani 1 1 d .
O10 O 0.14954(18) 0.3883(4) 0.23067(10) 0.1150(18) Uani 1 1 d .
O11 O 0.03401(10) 0.46048(19) 0.25125(7) 0.0392(5) Uani 1 1 d .
O12 O -0.01815(10) 0.38924(18) 0.33098(7) 0.0371(5) Uani 1 1 d .
O13 O 0.70337(19) 0.6999(3) 0.02612(13) 0.0895(11) Uani 1 1 d .
O14 O 0.20724(18) 0.4514(4) 0.10903(12) 0.0981(12) Uani 1 1 d .
N1 N 0.87761(11) 0.2049(2) 0.15874(9) 0.0329(5) Uani 1 1 d .
H1 H 0.8949 0.1737 0.1862 0.049 Uiso 1 1 calc R
H1A H 0.8513 0.2621 0.1649 0.049 Uiso 1 1 calc R
H1B H 0.9059 0.2373 0.1426 0.049 Uiso 1 1 calc R
N2 N 0.38263(11) -0.1271(2) 0.17339(8) 0.0325(5) Uani 1 1 d .
H2 H 0.4125 -0.0898 0.1915 0.049 Uiso 1 1 calc R
H2A H 0.3981 -0.1831 0.1554 0.049 Uiso 1 1 calc R
H2B H 0.3581 -0.1625 0.1921 0.049 Uiso 1 1 calc R
C1 C 0.60154(15) 0.2912(3) 0.17213(11) 0.0370(7) Uani 1 1 d .
C2 C 0.54884(16) 0.3019(3) 0.14596(11) 0.0379(7) Uani 1 1 d .
C3 C 0.62789(17) 0.3044(3) 0.08518(13) 0.0467(8) Uani 1 1 d .
C4 C 0.47335(16) 0.2570(3) 0.34739(11) 0.0373(7) Uani 1 1 d .
C5 C 0.42114(15) 0.2772(3) 0.32151(12) 0.0393(7) Uani 1 1 d .
C6 C 0.39409(17) 0.2532(3) 0.40808(13) 0.0470(8) Uani 1 1 d .
C7 C 0.52631(14) 0.3404(3) 0.61943(11) 0.0339(6) Uani 1 1 d .
C8 C 0.56302(16) 0.4281(3) 0.60528(13) 0.0452(8) Uani 1 1 d .
H8 H 0.5812 0.4833 0.6274 0.054 Uiso 1 1 calc R
C9 C 0.57324(18) 0.4353(4) 0.55846(14) 0.0554(10) Uani 1 1 d .
H9 H 0.5983 0.4959 0.5488 0.067 Uiso 1 1 calc R
C10 C 0.54772(19) 0.3565(4) 0.52651(14) 0.0576(10) Uani 1 1 d .
H10 H 0.5550 0.3624 0.4947 0.069 Uiso 1 1 calc R
C11 C 0.51095(18) 0.2670(3) 0.54021(13) 0.0504(9) Uani 1 1 d .
H11 H 0.4931 0.2122 0.5178 0.060 Uiso 1 1 calc R
C12 C 0.50071(15) 0.2585(3) 0.58642(11) 0.0374(7) Uani 1 1 d .
C13 C 0.44503(18) 0.0778(3) 0.57395(13) 0.0491(9) Uani 1 1 d .
H13 H 0.4799 0.0304 0.5676 0.059 Uiso 1 1 calc R
H13A H 0.4252 0.1072 0.5437 0.059 Uiso 1 1 calc R
C14 C 0.40363(17) 0.0030(3) 0.59730(13) 0.0481(9) Uani 1 1 d .
H14 H 0.3937 -0.0693 0.5785 0.058 Uiso 1 1 calc R
H14A H 0.4225 -0.0215 0.6286 0.058 Uiso 1 1 calc R
C15 C 0.3030(2) 0.0021(4) 0.61476(17) 0.0650(12) Uani 1 1 d .
H15 H 0.3030 -0.0775 0.6002 0.078 Uiso 1 1 calc R
H15A H 0.2661 0.0429 0.6019 0.078 Uiso 1 1 calc R
C16 C 0.3025(2) -0.0124(3) 0.66609(17) 0.0699(13) Uani 1 1 d .
H16 H 0.2676 -0.0598 0.6724 0.084 Uiso 1 1 calc R
H16A H 0.3386 -0.0551 0.6794 0.084 Uiso 1 1 calc R
C17 C 0.28546(18) 0.0964(4) 0.73472(14) 0.0625(11) Uani 1 1 d .
H17 H 0.3119 0.0393 0.7530 0.075 Uiso 1 1 calc R
H17A H 0.2442 0.0683 0.7345 0.075 Uiso 1 1 calc R
C18 C 0.29184(17) 0.2165(4) 0.75698(14) 0.0573(11) Uani 1 1 d .
H18 H 0.2677 0.2752 0.7376 0.069 Uiso 1 1 calc R
H18A H 0.2780 0.2145 0.7885 0.069 Uiso 1 1 calc R
C19 C 0.36464(17) 0.3615(3) 0.78173(12) 0.0468(8) Uani 1 1 d .
H19 H 0.3501 0.3639 0.8129 0.056 Uiso 1 1 calc R
H19A H 0.3441 0.4243 0.7620 0.056 Uiso 1 1 calc R
C20 C 0.43002(16) 0.3827(3) 0.78670(11) 0.0413(8) Uani 1 1 d .
H20 H 0.4393 0.4593 0.8028 0.050 Uiso 1 1 calc R
H20A H 0.4507 0.3188 0.8057 0.050 Uiso 1 1 calc R
C21 C 0.51264(15) 0.3873(3) 0.74379(11) 0.0379(7) Uani 1 1 d .
H21 H 0.5288 0.3086 0.7538 0.045 Uiso 1 1 calc R
H21A H 0.5284 0.4465 0.7674 0.045 Uiso 1 1 calc R
C22 C 0.53186(15) 0.4186(3) 0.69716(11) 0.0372(7) Uani 1 1 d .
H22 H 0.5146 0.4958 0.6863 0.045 Uiso 1 1 calc R
H22A H 0.5756 0.4252 0.6998 0.045 Uiso 1 1 calc R
C23 C 0.00145(15) 0.3156(3) 0.40729(11) 0.0378(7) Uani 1 1 d .
C24 C -0.00431(17) 0.3189(3) 0.45457(12) 0.0486(9) Uani 1 1 d .
H24 H 0.0177 0.2654 0.4754 0.058 Uiso 1 1 calc R
C25 C -0.04227(19) 0.4006(4) 0.47169(14) 0.0583(11) Uani 1 1 d .
H25 H -0.0466 0.4025 0.5042 0.070 Uiso 1 1 calc R
C26 C -0.07335(18) 0.4782(4) 0.44182(15) 0.0586(11) Uani 1 1 d .
H26 H -0.0997 0.5328 0.4538 0.070 Uiso 1 1 calc R
C27 C -0.06714(16) 0.4787(3) 0.39440(14) 0.0496(9) Uani 1 1 d .
H27 H -0.0885 0.5343 0.3741 0.059 Uiso 1 1 calc R
C28 C -0.02941(14) 0.3971(3) 0.37666(11) 0.0371(7) Uani 1 1 d .
C29 C -0.04452(15) 0.4777(3) 0.29921(12) 0.0409(7) Uani 1 1 d .
H29 H -0.0298 0.5574 0.3093 0.049 Uiso 1 1 calc R
H29A H -0.0881 0.4769 0.2990 0.049 Uiso 1 1 calc R
C30 C -0.02854(15) 0.4512(3) 0.25133(11) 0.0419(8) Uani 1 1 d .
H30 H -0.0417 0.3701 0.2419 0.050 Uiso 1 1 calc R
H30A H -0.0487 0.5079 0.2285 0.050 Uiso 1 1 calc R
C31 C 0.05047(17) 0.4582(3) 0.20437(11) 0.0439(8) Uani 1 1 d .
H31 H 0.0291 0.5214 0.1854 0.053 Uiso 1 1 calc R
H31A H 0.0395 0.3808 0.1895 0.053 Uiso 1 1 calc R
C32 C 0.11599(19) 0.4769(4) 0.20601(13) 0.0614(11) Uani 1 1 d .
H32 H 0.1266 0.4799 0.1735 0.074 Uiso 1 1 calc R
H32A H 0.1263 0.5545 0.2209 0.074 Uiso 1 1 calc R
C33 C 0.1747(3) 0.3069(4) 0.2102(2) 0.108(3) Uani 1 1 d .
H33 H 0.2028 0.3444 0.1907 0.130 Uiso 1 1 calc R
H33A H 0.1442 0.2659 0.1887 0.130 Uiso 1 1 calc R
C34 C 0.2073(2) 0.2167(4) 0.23987(16) 0.0672(13) Uani 1 1 d .
H34 H 0.2104 0.1434 0.2213 0.081 Uiso 1 1 calc R
H34A H 0.2479 0.2458 0.2496 0.081 Uiso 1 1 calc R
C35 C 0.2095(3) 0.1027(4) 0.3085(2) 0.093(2) Uani 1 1 d .
H35 H 0.2382 0.1404 0.3325 0.112 Uiso 1 1 calc R
H35A H 0.2311 0.0463 0.2902 0.112 Uiso 1 1 calc R
C36 C 0.1638(2) 0.0400(3) 0.33104(13) 0.0547(10) Uani 1 1 d .
H36 H 0.1333 0.0085 0.3069 0.066 Uiso 1 1 calc R
H36A H 0.1819 -0.0277 0.3494 0.066 Uiso 1 1 calc R
C37 C 0.09226(17) 0.0617(3) 0.38305(13) 0.0484(9) Uani 1 1 d .
H37 H 0.1093 -0.0070 0.4014 0.058 Uiso 1 1 calc R
H37A H 0.0613 0.0319 0.3589 0.058 Uiso 1 1 calc R
C38 C 0.06561(17) 0.1455(3) 0.41458(12) 0.0477(9) Uani 1 1 d .
H38 H 0.0363 0.1038 0.4317 0.057 Uiso 1 1 calc R
H38A H 0.0967 0.1792 0.4378 0.057 Uiso 1 1 calc R
C39 C 0.84545(13) 0.1080(2) 0.12965(10) 0.0304(6) Uani 1 1 d .
C40 C 0.89029(14) 0.0135(3) 0.11969(12) 0.0373(7) Uani 1 1 d .
H40 H 0.9096 -0.0197 0.1495 0.045 Uiso 1 1 calc R
H40A H 0.9212 0.0487 0.1023 0.045 Uiso 1 1 calc R
C41 C 0.85723(15) -0.0856(3) 0.09013(12) 0.0414(8) Uani 1 1 d .
H41 H 0.8861 -0.1485 0.0834 0.050 Uiso 1 1 calc R
C42 C 0.82876(17) -0.0328(3) 0.04395(12) 0.0459(8) Uani 1 1 d .
H42 H 0.8597 0.0023 0.0265 0.055 Uiso 1 1 calc R
H42A H 0.8084 -0.0960 0.0243 0.055 Uiso 1 1 calc R
C43 C 0.78437(16) 0.0623(3) 0.05425(11) 0.0404(7) Uani 1 1 d .
H43 H 0.7654 0.0966 0.0241 0.048 Uiso 1 1 calc R
C44 C 0.81669(15) 0.1611(3) 0.08399(10) 0.0362(7) Uani 1 1 d .
H44 H 0.8473 0.1976 0.0666 0.043 Uiso 1 1 calc R
H44A H 0.7882 0.2235 0.0906 0.043 Uiso 1 1 calc R
C45 C 0.73667(15) 0.0092(3) 0.08139(12) 0.0436(8) Uani 1 1 d .
H45 H 0.7081 0.0716 0.0880 0.052 Uiso 1 1 calc R
H45A H 0.7148 -0.0533 0.0623 0.052 Uiso 1 1 calc R
C46 C 0.76534(15) -0.0437(3) 0.12729(12) 0.0406(7) Uani 1 1 d .
H46 H 0.7341 -0.0795 0.1448 0.049 Uiso 1 1 calc R
C47 C 0.80972(16) -0.1401(3) 0.11659(12) 0.0441(8) Uani 1 1 d .
H47 H 0.8282 -0.1757 0.1462 0.053 Uiso 1 1 calc R
H47A H 0.7888 -0.2037 0.0975 0.053 Uiso 1 1 calc R
C48 C 0.79850(15) 0.0544(3) 0.15739(11) 0.0382(7) Uani 1 1 d .
H48 H 0.7703 0.1166 0.1649 0.046 Uiso 1 1 calc R
H48A H 0.8175 0.0203 0.1871 0.046 Uiso 1 1 calc R
C49 C 0.34825(13) -0.0376(2) 0.14215(10) 0.0299(6) Uani 1 1 d .
C50 C 0.38976(17) 0.0199(3) 0.11051(14) 0.0505(9) Uani 1 1 d .
H50 H 0.4068 -0.0414 0.0913 0.061 Uiso 1 1 calc R
H50A H 0.4227 0.0603 0.1298 0.061 Uiso 1 1 calc R
C51 C 0.35417(18) 0.1106(3) 0.07838(14) 0.0540(10) Uani 1 1 d .
H51 H 0.3812 0.1483 0.0575 0.065 Uiso 1 1 calc R
C52 C 0.32977(18) 0.2054(3) 0.10757(14) 0.0501(9) Uani 1 1 d .
H52 H 0.3627 0.2473 0.1263 0.060 Uiso 1 1 calc R
H52A H 0.3074 0.2641 0.0869 0.060 Uiso 1 1 calc R
C53 C 0.28974(18) 0.1508(3) 0.13967(13) 0.0521(10) Uani 1 1 d .
H53 H 0.2737 0.2141 0.1591 0.063 Uiso 1 1 calc R
C54 C 0.3249(2) 0.0595(3) 0.17190(12) 0.0551(10) Uani 1 1 d .
H54 H 0.3583 0.0993 0.1908 0.066 Uiso 1 1 calc R
H54A H 0.2988 0.0243 0.1936 0.066 Uiso 1 1 calc R
C55 C 0.2989(2) -0.0997(4) 0.11240(17) 0.0690(13) Uani 1 1 d .
H55 H 0.2723 -0.1389 0.1327 0.083 Uiso 1 1 calc R
H55A H 0.3154 -0.1613 0.0930 0.083 Uiso 1 1 calc R
C56 C 0.2636(2) -0.0073(4) 0.08033(18) 0.0802(16) Uani 1 1 d .
H56 H 0.2303 -0.0473 0.0606 0.096 Uiso 1 1 calc R
C57 C 0.3060(3) 0.0489(4) 0.04904(14) 0.0792(16) Uani 1 1 d .
H57 H 0.3229 -0.0133 0.0302 0.095 Uiso 1 1 calc R
H57A H 0.2843 0.1061 0.0273 0.095 Uiso 1 1 calc R
C58 C 0.23922(18) 0.0874(4) 0.11115(19) 0.0778(16) Uani 1 1 d .
H58 H 0.2152 0.1452 0.0912 0.093 Uiso 1 1 calc R
H58A H 0.2133 0.0497 0.1324 0.093 Uiso 1 1 calc R
C59 C 0.2487(2) 0.5228(5) 0.0433(2) 0.0915(18) Uani 1 1 d .
H59 H 0.2779 0.5582 0.0670 0.137 Uiso 1 1 calc R
H59A H 0.2292 0.5856 0.0236 0.137 Uiso 1 1 calc R
H59B H 0.2687 0.4680 0.0238 0.137 Uiso 1 1 calc R
C60 C 0.2034(2) 0.4567(4) 0.06698(17) 0.0693(12) Uani 1 1 d .
C61 C 0.1570(4) 0.3986(6) 0.0369(3) 0.152(4) Uani 1 1 d .
H61 H 0.1304 0.3577 0.0561 0.228 Uiso 1 1 calc R
H61A H 0.1746 0.3409 0.0170 0.228 Uiso 1 1 calc R
H61B H 0.1347 0.4579 0.0171 0.228 Uiso 1 1 calc R
C62 C 0.6096(2) 0.6133(4) 0.00258(15) 0.0684(12) Uani 1 1 d .
H62 H 0.6217 0.6220 -0.0289 0.103 Uiso 1 1 calc R
H62A H 0.5729 0.6577 0.0046 0.103 Uiso 1 1 calc R
H62B H 0.6030 0.5293 0.0090 0.103 Uiso 1 1 calc R
C63 C 0.6572(2) 0.6607(3) 0.03781(14) 0.0560(10) Uani 1 1 d .
C64 C 0.6467(2) 0.6555(4) 0.08784(14) 0.0702(13) Uani 1 1 d .
H64 H 0.6809 0.6886 0.1074 0.105 Uiso 1 1 calc R
H64A H 0.6409 0.5728 0.0968 0.105 Uiso 1 1 calc R
H64B H 0.6112 0.7017 0.0924 0.105 Uiso 1 1 calc R
S1 S 0.61025(4) 0.27691(7) 0.23313(3) 0.03944(18) Uani 1 1 d .
S2 S 0.48076(4) 0.30159(7) 0.16801(3) 0.04104(19) Uani 1 1 d .
S3 S 0.66358(4) 0.29124(8) 0.14120(3) 0.0454(2) Uani 1 1 d .
S4 S 0.55168(4) 0.31461(8) 0.08541(3) 0.0462(2) Uani 1 1 d .
S5 S 0.66182(5) 0.30663(10) 0.03727(3) 0.0581(3) Uani 1 1 d .
S6 S 0.54111(4) 0.24843(7) 0.32505(3) 0.03757(18) Uani 1 1 d .
S7 S 0.41316(4) 0.29832(7) 0.26096(3) 0.04145(19) Uani 1 1 d .
S8 S 0.46990(4) 0.23717(8) 0.40763(3) 0.0460(2) Uani 1 1 d .
S9 S 0.35895(4) 0.28019(8) 0.35261(3) 0.0479(2) Uani 1 1 d .
S10 S 0.36043(5) 0.24722(10) 0.45608(4) 0.0609(3) Uani 1 1 d .
Pd1 Pd 0.511343(11) 0.281846(19) 0.246890(8) 0.03379(8) Uani 1 1 d .

loop_
_atom_site_aniso_label
_atom_site_aniso_U_11
_atom_site_aniso_U_22
_atom_site_aniso_U_33
_atom_site_aniso_U_23
_atom_site_aniso_U_13
_atom_site_aniso_U_12
O1 0.0416(13) 0.0260(10) 0.0378(11) -0.0022(8) 0.0049(10) -0.0041(9)
O2 0.0399(13) 0.0359(11) 0.0319(11) -0.0010(9) -0.0003(9) 0.0015(10)
O3 0.0383(13) 0.0509(14) 0.0533(14) 0.0059(12) 0.0040(11) -0.0007(11)
O4 0.0500(16) 0.0466(14) 0.0624(16) 0.0123(12) 0.0049(13) -0.0125(12)
O5 0.0562(17) 0.0344(13) 0.098(2) -0.0076(13) 0.0171(16) -0.0106(12)
O6 0.0474(14) 0.0347(11) 0.0388(12) -0.0039(9) 0.0049(10) -0.0102(10)
O7 0.0443(13) 0.0351(11) 0.0355(11) 0.0080(9) 0.0022(10) -0.0007(10)
O8 0.0515(15) 0.0309(11) 0.0479(13) 0.0037(10) 0.0083(11) -0.0004(10)
O9 0.246(6) 0.094(3) 0.146(4) 0.083(3) 0.153(4) 0.117(3)
O10 0.131(3) 0.178(4) 0.0399(16) 0.027(2) 0.0269(19) 0.114(3)
O11 0.0432(13) 0.0371(11) 0.0354(11) 0.0015(9) -0.0045(10) -0.0002(10)
O12 0.0393(13) 0.0303(10) 0.0402(12) 0.0029(9) -0.0015(10) 0.0020(9)
O13 0.100(3) 0.087(2) 0.086(2) -0.0059(19) 0.031(2) -0.018(2)
O14 0.092(3) 0.134(3) 0.068(2) 0.020(2) 0.010(2) -0.022(3)
N1 0.0323(14) 0.0302(12) 0.0355(13) -0.0044(10) 0.0003(11) 0.0008(11)
N2 0.0344(14) 0.0299(12) 0.0327(13) -0.0008(10) 0.0016(11) 0.0003(11)
C1 0.0389(18) 0.0311(15) 0.0403(17) -0.0009(13) 0.0011(14) 0.0012(13)
C2 0.048(2) 0.0279(14) 0.0363(16) -0.0015(12) -0.0017(14) 0.0036(14)
C3 0.051(2) 0.0410(18) 0.0463(19) 0.0053(15) -0.0015(16) 0.0066(16)
C4 0.0451(19) 0.0280(14) 0.0381(16) -0.0040(12) 0.0013(14) -0.0016(13)
C5 0.0398(18) 0.0287(15) 0.0499(19) -0.0047(13) 0.0065(15) 0.0001(13)
C6 0.049(2) 0.0348(16) 0.057(2) -0.0033(15) 0.0097(18) -0.0053(15)
C7 0.0322(16) 0.0298(14) 0.0399(16) 0.0006(12) 0.0054(13) 0.0014(13)
C8 0.042(2) 0.0401(18) 0.054(2) -0.0035(15) 0.0105(16) -0.0061(15)
C9 0.056(2) 0.052(2) 0.063(2) 0.0025(18) 0.025(2) -0.0126(19)
C10 0.066(3) 0.062(2) 0.049(2) -0.0003(18) 0.022(2) -0.010(2)
C11 0.058(2) 0.052(2) 0.0433(19) -0.0048(16) 0.0122(17) -0.0100(18)
C12 0.0371(17) 0.0325(15) 0.0428(17) 0.0020(13) 0.0053(14) -0.0006(13)
C13 0.054(2) 0.0350(17) 0.059(2) -0.0131(16) 0.0079(18) -0.0053(16)
C14 0.057(2) 0.0302(16) 0.056(2) -0.0059(15) 0.0010(18) -0.0034(16)
C15 0.057(3) 0.042(2) 0.096(3) -0.002(2) 0.010(2) -0.0164(19)
C16 0.071(3) 0.040(2) 0.095(3) 0.013(2) -0.004(3) -0.021(2)
C17 0.044(2) 0.075(3) 0.066(3) 0.030(2) -0.0030(19) -0.021(2)
C18 0.040(2) 0.082(3) 0.052(2) 0.024(2) 0.0091(17) 0.001(2)
C19 0.052(2) 0.052(2) 0.0378(17) 0.0067(15) 0.0079(16) 0.0110(17)
C20 0.055(2) 0.0363(16) 0.0319(16) 0.0009(13) 0.0012(15) 0.0049(15)
C21 0.0410(18) 0.0331(15) 0.0375(16) -0.0009(13) -0.0044(14) -0.0014(14)
C22 0.0361(17) 0.0318(15) 0.0420(17) -0.0056(13) -0.0025(14) -0.0041(13)
C23 0.0360(17) 0.0364(16) 0.0417(17) -0.0013(13) 0.0074(14) -0.0097(14)
C24 0.047(2) 0.055(2) 0.0437(19) 0.0009(16) 0.0069(16) -0.0192(18)
C25 0.057(3) 0.071(3) 0.050(2) -0.015(2) 0.021(2) -0.023(2)
C26 0.045(2) 0.064(3) 0.069(3) -0.022(2) 0.021(2) -0.013(2)
C27 0.039(2) 0.0449(19) 0.065(2) -0.0068(17) 0.0088(17) -0.0050(16)
C28 0.0305(16) 0.0368(16) 0.0439(17) -0.0022(13) 0.0037(14) -0.0092(13)
C29 0.0375(18) 0.0294(15) 0.054(2) 0.0077(14) -0.0024(15) 0.0016(13)
C30 0.0434(19) 0.0311(15) 0.0470(19) 0.0063(14) -0.0126(15) -0.0031(14)
C31 0.066(2) 0.0324(16) 0.0308(16) 0.0022(13) -0.0053(15) 0.0049(16)
C32 0.066(3) 0.083(3) 0.0356(18) 0.0033(19) 0.0095(18) 0.023(2)
C33 0.185(7) 0.057(3) 0.102(4) 0.034(3) 0.099(5) 0.053(4)
C34 0.079(3) 0.063(3) 0.067(3) 0.000(2) 0.039(2) 0.019(2)
C35 0.128(5) 0.055(3) 0.112(4) 0.040(3) 0.074(4) 0.050(3)
C36 0.078(3) 0.0391(18) 0.046(2) 0.0031(16) 0.0014(19) 0.0197(19)
C37 0.054(2) 0.0318(16) 0.057(2) 0.0167(15) -0.0029(18) -0.0004(15)
C38 0.049(2) 0.052(2) 0.0411(18) 0.0220(16) 0.0029(16) 0.0014(17)
C39 0.0318(16) 0.0265(13) 0.0318(14) -0.0027(11) -0.0008(12) 0.0014(12)
C40 0.0318(17) 0.0283(14) 0.0501(18) -0.0047(13) -0.0022(14) 0.0019(13)
C41 0.0370(18) 0.0311(15) 0.054(2) -0.0105(14) -0.0025(15) 0.0043(14)
C42 0.052(2) 0.0441(18) 0.0409(18) -0.0144(15) 0.0034(16) 0.0029(16)
C43 0.050(2) 0.0354(16) 0.0328(15) -0.0031(13) -0.0090(14) 0.0029(15)
C44 0.0433(18) 0.0300(15) 0.0337(15) -0.0010(12) -0.0019(13) 0.0027(13)
C45 0.0355(18) 0.0409(17) 0.052(2) -0.0121(15) -0.0082(15) 0.0032(14)
C46 0.0376(18) 0.0415(17) 0.0422(17) -0.0008(14) 0.0023(14) -0.0112(15)
C47 0.049(2) 0.0291(15) 0.0503(19) -0.0008(14) -0.0130(16) -0.0047(14)
C48 0.0394(18) 0.0420(17) 0.0330(15) -0.0038(13) 0.0034(13) -0.0059(14)
C49 0.0308(15) 0.0288(14) 0.0294(14) 0.0003(11) -0.0002(12) 0.0027(12)
C50 0.044(2) 0.050(2) 0.060(2) 0.0180(17) 0.0183(18) 0.0144(17)
C51 0.052(2) 0.057(2) 0.056(2) 0.0232(18) 0.0229(19) 0.0182(19)
C52 0.048(2) 0.0405(18) 0.059(2) 0.0084(16) -0.0035(18) 0.0043(16)
C53 0.058(2) 0.055(2) 0.0447(19) 0.0053(17) 0.0135(18) 0.0296(19)
C54 0.075(3) 0.055(2) 0.0362(18) 0.0044(16) 0.0120(18) 0.027(2)
C55 0.067(3) 0.043(2) 0.086(3) 0.008(2) -0.039(2) -0.013(2)
C56 0.081(3) 0.050(2) 0.094(3) 0.011(2) -0.058(3) -0.014(2)
C57 0.122(5) 0.071(3) 0.039(2) -0.004(2) -0.017(2) 0.034(3)
C58 0.034(2) 0.077(3) 0.123(4) 0.052(3) 0.012(2) 0.008(2)
C59 0.082(4) 0.106(4) 0.093(4) 0.024(3) 0.043(3) 0.032(3)
C60 0.074(3) 0.065(3) 0.067(3) 0.003(2) 0.000(2) 0.012(2)
C61 0.173(8) 0.094(5) 0.165(7) 0.018(5) -0.083(6) -0.036(5)
C62 0.090(4) 0.057(2) 0.056(2) -0.0134(19) -0.006(2) 0.023(2)
C63 0.072(3) 0.043(2) 0.053(2) 0.0009(17) 0.011(2) 0.012(2)
C64 0.082(3) 0.082(3) 0.046(2) 0.000(2) 0.009(2) 0.029(3)
S1 0.0341(4) 0.0430(4) 0.0394(4) -0.0010(3) -0.0038(3) 0.0016(3)
S2 0.0341(4) 0.0405(4) 0.0462(5) -0.0021(3) -0.0056(4) 0.0039(3)
S3 0.0380(5) 0.0537(5) 0.0436(5) 0.0043(4) 0.0001(4) 0.0054(4)
S4 0.0467(5) 0.0488(5) 0.0409(4) 0.0038(4) -0.0050(4) 0.0069(4)
S5 0.0607(6) 0.0680(6) 0.0461(5) 0.0133(5) 0.0083(5) 0.0134(5)
S6 0.0346(4) 0.0328(4) 0.0435(4) -0.0027(3) -0.0032(3) 0.0010(3)
S7 0.0343(4) 0.0411(4) 0.0472(5) -0.0008(4) -0.0030(4) -0.0004(3)
S8 0.0507(5) 0.0424(4) 0.0445(5) 0.0006(4) 0.0037(4) 0.0037(4)
S9 0.0386(5) 0.0476(5) 0.0579(5) -0.0041(4) 0.0076(4) -0.0021(4)
S10 0.0676(7) 0.0562(6) 0.0626(6) 0.0020(5) 0.0235(6) -0.0034(5)
Pd1 0.03335(14) 0.02495(12) 0.04154(14) -0.00333(9) -0.00247(10) 0.00060(9)

loop_
_atom_type_symbol
_atom_type_description
_atom_type_scat_dispersion_real
_atom_type_scat_dispersion_imag
_atom_type_scat_source
C C 0.0033 0.0016 'International Tables Vol C Tables 4.2.6.8 and 6.1.1.4'
H H 0.0000 0.0000 'International Tables Vol C Tables 4.2.6.8 and 6.1.1.4'
N N 0.0061 0.0033 'International Tables Vol C Tables 4.2.6.8 and 6.1.1.4'
O O 0.0106 0.0060 'International Tables Vol C Tables 4.2.6.8 and 6.1.1.4'
S S 0.1246 0.1234 'International Tables Vol C Tables 4.2.6.8 and 6.1.1.4'
Pd Pd -0.9988 1.0072 'International Tables Vol C Tables 4.2.6.8 and 6.1.1.4'

loop_
_geom_angle_atom_site_label_1
_geom_angle_atom_site_label_2
_geom_angle_atom_site_label_3
_geom_angle
C7 O1 C22 116.5(2)
C21 O2 C20 111.1(2)
C18 O3 C19 113.6(3)
C17 O4 C16 112.9(3)
C14 O5 C15 116.8(3)
C12 O6 C13 117.3(2)
C23 O7 C38 117.7(2)
C37 O8 C36 110.9(3)
C34 O9 C35 115.9(4)
C33 O10 C32 122.2(4)
C30 O11 C31 111.4(3)
C28 O12 C29 117.0(2)
C2 C1 S1 124.1(3)
C2 C1 S3 115.7(3)
S1 C1 S3 120.2(2)
C1 C2 S2 124.7(3)
C1 C2 S4 115.5(3)
S2 C2 S4 119.8(2)
S5 C3 S3 124.3(2)
S5 C3 S4 124.2(2)
S3 C3 S4 111.5(2)
C5 C4 S6 124.6(3)
C5 C4 S8 115.5(3)
S6 C4 S8 119.9(2)
C4 C5 S7 124.0(3)
C4 C5 S9 115.6(3)
S7 C5 S9 120.4(2)
S10 C6 S9 124.6(2)
S10 C6 S8 123.8(2)
S9 C6 S8 111.5(2)
O1 C7 C8 124.8(3)
O1 C7 C12 115.9(3)
C8 C7 C12 119.3(3)
C7 C8 C9 119.8(3)
C10 C9 C8 120.6(3)
C9 C10 C11 120.4(3)
C12 C11 C10 119.6(4)
C11 C12 O6 124.6(3)
C11 C12 C7 120.3(3)
O6 C12 C7 115.1(3)
O6 C13 C14 109.3(3)
O5 C14 C13 109.3(3)
O5 C15 C16 114.1(4)
O4 C16 C15 109.8(3)
O4 C17 C18 109.6(3)
O3 C18 C17 108.0(3)
O3 C19 C20 109.0(3)
O2 C20 C19 108.7(3)
O2 C21 C22 110.4(3)
O1 C22 C21 108.4(2)
C24 C23 O7 125.0(3)
C24 C23 C28 120.2(3)
O7 C23 C28 114.8(3)
C23 C24 C25 119.9(4)
C26 C25 C24 120.0(4)
C25 C26 C27 121.2(4)
C26 C27 C28 119.5(4)
O12 C28 C27 125.7(3)
O12 C28 C23 115.1(3)
C27 C28 C23 119.2(3)
O12 C29 C30 108.6(3)
O11 C30 C29 109.5(3)
O11 C31 C32 109.3(3)
O10 C32 C31 113.4(4)
O10 C33 C34 117.2(4)
O9 C34 C33 112.5(4)
O9 C35 C36 108.2(5)
O8 C36 C35 109.6(3)
O8 C37 C38 110.0(3)
O7 C38 C37 107.8(3)
N1 C39 C44 109.0(2)
N1 C39 C40 108.5(2)
C44 C39 C40 110.1(2)
N1 C39 C48 108.7(2)
C44 C39 C48 110.4(3)
C40 C39 C48 110.1(2)
C39 C40 C41 108.3(3)
C47 C41 C42 109.7(3)
C47 C41 C40 110.3(3)
C42 C41 C40 109.1(3)
C43 C42 C41 109.2(3)
C42 C43 C45 110.3(3)
C42 C43 C44 109.4(3)
C45 C43 C44 108.8(3)
C39 C44 C43 109.0(2)
C46 C45 C43 109.7(3)
C45 C46 C47 109.2(3)
C45 C46 C48 109.7(3)
C47 C46 C48 109.2(3)
C41 C47 C46 109.5(3)
C39 C48 C46 108.4(2)
C55 C49 N2 109.2(3)
C55 C49 C54 111.6(3)
N2 C49 C54 109.7(2)
C55 C49 C50 109.3(3)
N2 C49 C50 109.0(2)
C54 C49 C50 107.9(3)
C49 C50 C51 108.7(3)
C57 C51 C52 110.9(3)
C57 C51 C50 109.5(3)
C52 C51 C50 109.8(3)
C53 C52 C51 109.9(3)
C52 C53 C58 109.7(3)
C52 C53 C54 109.5(3)
C58 C53 C54 108.5(3)
C49 C54 C53 109.4(3)
C49 C55 C56 109.1(3)
C57 C56 C58 110.2(4)
C57 C56 C55 108.0(4)
C58 C56 C55 108.7(4)
C51 C57 C56 109.6(3)
C53 C58 C56 109.9(3)
O14 C60 C61 123.0(6)
O14 C60 C59 120.4(5)
C61 C60 C59 116.6(6)
O13 C63 C64 121.3(4)
O13 C63 C62 121.5(4)
C64 C63 C62 117.2(4)
C1 S1 Pd1 99.58(12)
C2 S2 Pd1 100.20(11)
C3 S3 C1 98.81(17)
C3 S4 C2 98.47(17)
C4 S6 Pd1 100.17(11)
C5 S7 Pd1 99.77(12)
C6 S8 C4 98.61(18)
C6 S9 C5 98.72(18)
S6 Pd1 S2 176.11(3)
S6 Pd1 S7 91.44(3)
S2 Pd1 S7 88.56(3)
S6 Pd1 S1 88.81(3)
S2 Pd1 S1 91.41(3)
S7 Pd1 S1 176.77(3)

loop_
_geom_bond_atom_site_label_1
_geom_bond_atom_site_label_2
_geom_bond_distance
O1 C7 1.373(4)
O1 C22 1.438(3)
O2 C21 1.430(4)
O2 C20 1.431(4)
O3 C18 1.418(5)
O3 C19 1.421(4)
O4 C17 1.420(5)
O4 C16 1.447(5)
O5 C14 1.394(5)
O5 C15 1.419(5)
O6 C12 1.383(4)
O6 C13 1.430(4)
O7 C23 1.380(4)
O7 C38 1.428(4)
O8 C37 1.417(4)
O8 C36 1.428(4)
O9 C34 1.343(5)
O9 C35 1.426(6)
O10 C33 1.261(5)
O10 C32 1.399(5)
O11 C30 1.425(4)
O11 C31 1.438(4)
O12 C28 1.368(4)
O12 C29 1.436(4)
O13 C63 1.220(5)
O14 C60 1.202(5)
N1 C39 1.512(4)
N2 C49 1.508(4)
C1 C2 1.345(5)
C1 S1 1.748(3)
C1 S3 1.749(3)
C2 S2 1.737(4)
C2 S4 1.753(3)
C3 S5 1.652(4)
C3 S3 1.724(4)
C3 S4 1.736(4)
C4 C5 1.346(5)
C4 S6 1.737(4)
C4 S8 1.755(3)
C5 S7 1.744(4)
C5 S9 1.756(3)
C6 S10 1.652(4)
C6 S9 1.726(4)
C6 S8 1.734(4)
C7 C8 1.384(4)
C7 C12 1.401(4)
C8 C9 1.392(5)
C9 C10 1.359(6)
C10 C11 1.395(5)
C11 C12 1.376(5)
C13 C14 1.479(5)
C15 C16 1.485(6)
C17 C18 1.497(6)
C19 C20 1.495(5)
C21 C22 1.497(4)
C23 C24 1.379(5)
C23 C28 1.403(5)
C24 C25 1.389(6)
C25 C26 1.364(6)
C26 C27 1.385(5)
C27 C28 1.393(5)
C29 C30 1.492(5)
C31 C32 1.499(6)
C33 C34 1.472(7)
C35 C36 1.465(6)
C37 C38 1.485(5)
C39 C44 1.520(4)
C39 C40 1.523(4)
C39 C48 1.527(4)
C40 C41 1.545(4)
C41 C47 1.519(5)
C41 C42 1.528(5)
C42 C43 1.524(5)
C43 C45 1.527(5)
C43 C44 1.538(4)
C45 C46 1.524(5)
C46 C47 1.537(5)
C46 C48 1.546(4)
C49 C55 1.503(5)
C49 C54 1.521(4)
C49 C50 1.527(4)
C50 C51 1.543(5)
C51 C57 1.476(7)
C51 C52 1.502(5)
C52 C53 1.498(5)
C53 C58 1.512(6)
C53 C54 1.545(5)
C55 C56 1.552(6)
C56 C57 1.528(7)
C56 C58 1.530(7)
C59 C60 1.494(7)
C60 C61 1.442(8)
C62 C63 1.493(6)
C63 C64 1.484(5)
S1 Pd1 2.3263(9)
S2 Pd1 2.3035(9)
S6 Pd1 2.3004(9)
S7 Pd1 2.3192(9)

loop_
_geom_hbond_atom_site_label_D
_geom_hbond_atom_site_label_H
_geom_hbond_atom_site_label_A
_geom_hbond_distance_DH
_geom_hbond_distance_HA
_geom_hbond_distance_DA
_geom_hbond_angle_DHA
_geom_hbond_site_symmetry_A
N1 H1 O2 0.91 2.00 2.896(3) 167.6 4_665
N1 H1 O3 0.91 2.60 3.090(3) 114.7 4_665
N1 H1A O4 0.91 2.07 2.971(3) 171.3 4_665
N1 H1A O5 0.91 2.64 3.062(4) 109.0 4_665
N1 H1B O6 0.91 2.07 2.972(3) 174.0 4_665
N1 H1B O1 0.91 2.52 3.060(3) 118.0 4_665
N2 H2 O11 0.91 2.01 2.883(3) 159.9 2_545
N2 H2 O12 0.91 2.57 3.101(3) 118.2 2_545
N2 H2A O7 0.91 2.19 3.044(3) 156.7 2_545
N2 H2A O8 0.91 2.39 3.040(3) 128.0 2_545
N2 H2B O9 0.91 2.10 2.947(4) 154.1 2_545
N2 H2B O10 0.91 2.32 2.935(4) 125.1 2_545

loop_
_geom_torsion_atom_site_label_1
_geom_torsion_atom_site_label_2
_geom_torsion_atom_site_label_3
_geom_torsion_atom_site_label_4
_geom_torsion
S1 C1 C2 S2 -0.9(4)
S3 C1 C2 S2 178.78(17)
S1 C1 C2 S4 -179.84(17)
S3 C1 C2 S4 -0.2(3)
S6 C4 C5 S7 -0.1(4)
S8 C4 C5 S7 -179.45(17)
S6 C4 C5 S9 179.39(17)
S8 C4 C5 S9 0.1(3)
C22 O1 C7 C8 6.9(4)
C22 O1 C7 C12 -172.5(3)
O1 C7 C8 C9 -178.3(3)
C12 C7 C8 C9 1.1(5)
C7 C8 C9 C10 -0.4(6)
C8 C9 C10 C11 -0.1(7)
C9 C10 C11 C12 -0.2(6)
C10 C11 C12 O6 177.8(4)
C10 C11 C12 C7 1.0(6)
C13 O6 C12 C11 14.2(5)
C13 O6 C12 C7 -168.8(3)
O1 C7 C12 C11 178.0(3)
C8 C7 C12 C11 -1.4(5)
O1 C7 C12 O6 0.9(4)
C8 C7 C12 O6 -178.5(3)
C12 O6 C13 C14 -177.3(3)
C15 O5 C14 C13 167.5(3)
O6 C13 C14 O5 65.2(4)
C14 O5 C15 C16 86.9(5)
C17 O4 C16 C15 165.8(3)
O5 C15 C16 O4 60.5(5)
C16 O4 C17 C18 172.6(3)
C19 O3 C18 C17 -179.6(3)
O4 C17 C18 O3 -65.0(4)
C18 O3 C19 C20 176.3(3)
C21 O2 C20 C19 -171.5(3)
O3 C19 C20 O2 62.4(3)
C20 O2 C21 C22 -166.5(2)
C7 O1 C22 C21 -179.4(3)
O2 C21 C22 O1 -63.3(3)
C38 O7 C23 C24 7.3(5)
C38 O7 C23 C28 -174.2(3)
O7 C23 C24 C25 -179.5(3)
C28 C23 C24 C25 2.1(5)
C23 C24 C25 C26 -0.6(6)
C24 C25 C26 C27 -1.1(6)
C25 C26 C27 C28 1.3(6)
C29 O12 C28 C27 4.3(4)
C29 O12 C28 C23 -174.5(3)
C26 C27 C28 O12 -178.6(3)
C26 C27 C28 C23 0.2(5)
C24 C23 C28 O12 177.0(3)
O7 C23 C28 O12 -1.6(4)
C24 C23 C28 C27 -1.9(5)
O7 C23 C28 C27 179.5(3)
C28 O12 C29 C30 -178.2(3)
C31 O11 C30 C29 -168.9(2)
O12 C29 C30 O11 -63.5(3)
C30 O11 C31 C32 176.0(3)
C33 O10 C32 C31 102.9(6)
O11 C31 C32 O10 61.9(4)
C32 O10 C33 C34 -178.2(5)
C35 O9 C34 C33 179.1(6)
O10 C33 C34 O9 35.6(9)
C34 O9 C35 C36 -149.2(5)
C37 O8 C36 C35 179.2(4)
O9 C35 C36 O8 -65.9(5)
C36 O8 C37 C38 179.4(3)
C23 O7 C38 C37 169.8(3)
O8 C37 C38 O7 64.1(4)
N1 C39 C40 C41 179.8(2)
C44 C39 C40 C41 -61.0(3)
C48 C39 C40 C41 61.0(3)
C39 C40 C41 C47 -59.7(3)
C39 C40 C41 C42 60.8(3)
C47 C41 C42 C43 59.8(4)
C40 C41 C42 C43 -61.1(4)
C41 C42 C43 C45 -59.1(4)
C41 C42 C43 C44 60.5(4)
N1 C39 C44 C43 179.6(3)
C40 C39 C44 C43 60.6(3)
C48 C39 C44 C43 -61.1(3)
C42 C43 C44 C39 -59.9(3)
C45 C43 C44 C39 60.6(3)
C42 C43 C45 C46 59.3(3)
C44 C43 C45 C46 -60.7(3)
C43 C45 C46 C47 -59.2(3)
C43 C45 C46 C48 60.4(3)
C42 C41 C47 C46 -60.5(3)
C40 C41 C47 C46 59.6(3)
C45 C46 C47 C41 60.2(3)
C48 C46 C47 C41 -59.8(3)
N1 C39 C48 C46 179.4(2)
C44 C39 C48 C46 59.9(3)
C40 C39 C48 C46 -61.9(3)
C45 C46 C48 C39 -59.2(3)
C47 C46 C48 C39 60.5(3)
C55 C49 C50 C51 60.2(4)
N2 C49 C50 C51 179.5(3)
C54 C49 C50 C51 -61.4(4)
C49 C50 C51 C57 -60.9(4)
C49 C50 C51 C52 61.1(4)
C57 C51 C52 C53 61.0(4)
C50 C51 C52 C53 -60.1(4)
C51 C52 C53 C58 -59.6(4)
C51 C52 C53 C54 59.4(4)
C55 C49 C54 C53 -58.8(4)
N2 C49 C54 C53 180.0(3)
C50 C49 C54 C53 61.3(4)
C52 C53 C54 C49 -60.6(4)
C58 C53 C54 C49 59.2(4)
N2 C49 C55 C56 180.0(4)
C54 C49 C55 C56 58.5(5)
C50 C49 C55 C56 -60.9(5)
C49 C55 C56 C57 60.7(5)
C49 C55 C56 C58 -58.9(5)
C52 C51 C57 C56 -59.2(4)
C50 C51 C57 C56 62.1(4)
C58 C56 C57 C51 57.0(5)
C55 C56 C57 C51 -61.6(5)
C52 C53 C58 C56 58.0(4)
C54 C53 C58 C56 -61.7(4)
C57 C56 C58 C53 -56.6(5)
C55 C56 C58 C53 61.7(5)
C2 C1 S1 Pd1 0.4(3)
S3 C1 S1 Pd1 -179.23(16)
C1 C2 S2 Pd1 0.8(3)
S4 C2 S2 Pd1 179.71(15)
S5 C3 S3 C1 -178.4(2)
S4 C3 S3 C1 1.4(2)
C2 C1 S3 C3 -0.8(3)
S1 C1 S3 C3 178.9(2)
S5 C3 S4 C2 178.4(2)
S3 C3 S4 C2 -1.5(2)
C1 C2 S4 C3 1.1(3)
S2 C2 S4 C3 -178.0(2)
C5 C4 S6 Pd1 0.6(3)
S8 C4 S6 Pd1 179.85(16)
C4 C5 S7 Pd1 -0.4(3)
S9 C5 S7 Pd1 -179.88(16)
S10 C6 S8 C4 -178.5(2)
S9 C6 S8 C4 -0.2(2)
C5 C4 S8 C6 0.1(3)
S6 C4 S8 C6 -179.28(19)
S10 C6 S9 C5 178.5(2)
S8 C6 S9 C5 0.2(2)
C4 C5 S9 C6 -0.2(3)
S7 C5 S9 C6 179.36(19)
C4 S6 Pd1 S2 -90.6(5)
C4 S6 Pd1 S7 -0.58(11)
C4 S6 Pd1 S1 176.19(11)
C2 S2 Pd1 S6 -93.5(5)
C2 S2 Pd1 S7 176.40(11)
C2 S2 Pd1 S1 -0.37(11)
C5 S7 Pd1 S6 0.54(11)
C5 S7 Pd1 S2 176.64(11)
C5 S7 Pd1 S1 -93.8(6)
C1 S1 Pd1 S6 176.19(11)
C1 S1 Pd1 S2 0.08(11)
C1 S1 Pd1 S7 -89.4(6)
